data_7057074
loop_
_publ_author_name
'G\'orski, Krzysztof'
'Mech-Piskorz, Justyna'
'Noworyta, Krzysztof'
'Le\'sniewska, Barbara'
'Pietraszkiewicz, Marek'

_publ_section_title
;
 Efficient synthesis of 5-oxatruxene and the unusual influence of oxygen
 heteroatom on its physico-chemical properties
;
_journal_issue 8
_journal_name_full 'New Journal of Chemistry'
_journal_page_first 5844
_journal_paper_doi 10.1039/C7NJ04729K
_journal_volume 42
_journal_year 2018
_chemical_formula_moiety 'C34 H32 O'
_chemical_formula_sum 'C34 H32 O'
_chemical_formula_weight 456.60
_space_group_crystal_system monoclinic
_space_group_IT_number 14
_space_group_name_Hall '-P 2yn'
_space_group_name_H-M_alt 'P 1 21/n 1'
_symmetry_space_group_name_Hall '-P 2yn'
_symmetry_space_group_name_H-M 'P 1 21/n 1'
_atom_sites_solution_hydrogens geom
_audit_creation_method SHELXL-2013
_audit_update_record
;
2017-01-09 deposited with the CCDC.
2018-02-28 downloaded from the CCDC.
;
_cell_angle_alpha 90.0
_cell_angle_beta 95.169(4)
_cell_angle_gamma 90.0
_cell_formula_units_Z 4
_cell_length_a 10.3943(5)
_cell_length_b 19.4103(9)
_cell_length_c 12.1847(6)
_cell_measurement_reflns_used 24937
_cell_measurement_temperature 100.0(1)
_cell_measurement_theta_max 71.8688
_cell_measurement_theta_min 3.6393
_cell_volume 2448.3(2)
_computing_structure_refinement 'SHELXL-2013 (Sheldrick, 2013)'
_diffrn_ambient_temperature 100.0(1)
_diffrn_detector_area_resol_mean 16.2974
_diffrn_measured_fraction_theta_full 1.000
_diffrn_measured_fraction_theta_max 0.996
_diffrn_measurement_device_type 'SuperNova, Dual, Cu at zero, Eos'
_diffrn_radiation_monochromator mirror
_diffrn_radiation_source 'SuperNova (Cu) X-ray Source'
_diffrn_radiation_type CuK\a
_diffrn_radiation_wavelength 1.54184
_diffrn_reflns_av_R_equivalents 0.0206
_diffrn_reflns_av_unetI/netI 0.0089
_diffrn_reflns_Laue_measured_fraction_full 1.000
_diffrn_reflns_Laue_measured_fraction_max 0.996
_diffrn_reflns_limit_h_max 12
_diffrn_reflns_limit_h_min -12
_diffrn_reflns_limit_k_max 23
_diffrn_reflns_limit_k_min -23
_diffrn_reflns_limit_l_max 14
_diffrn_reflns_limit_l_min -15
_diffrn_reflns_number 37630
_diffrn_reflns_point_group_measured_fraction_full 1.000
_diffrn_reflns_point_group_measured_fraction_max 0.996
_diffrn_reflns_theta_full 67.684
_diffrn_reflns_theta_max 72.049
_diffrn_reflns_theta_min 4.296
_exptl_absorpt_coefficient_mu 0.552
_exptl_absorpt_correction_T_max 1.00000
_exptl_absorpt_correction_T_min 0.88356
_exptl_absorpt_correction_type multi-scan
_exptl_absorpt_process_details
;
CrysAlisPro, Agilent Technologies,
Version 1.171.35.21b (release 03-02-2012 CrysAlis171 .NET)
(compiled Feb  3 2012,10:37:01)
Empirical absorption correction using spherical harmonics,
 implemented in SCALE3 ABSPACK scaling algorithm.
;
_exptl_crystal_colour colourless
_exptl_crystal_density_diffrn 1.239
_exptl_crystal_description prism
_exptl_crystal_F_000 976
_exptl_crystal_size_max 0.200
_exptl_crystal_size_mid 0.200
_exptl_crystal_size_min 0.150
_refine_diff_density_max 0.222
_refine_diff_density_min -0.221
_refine_diff_density_rms 0.041
_refine_ls_extinction_method none
_refine_ls_goodness_of_fit_ref 1.007
_refine_ls_hydrogen_treatment constr
_refine_ls_matrix_type full
_refine_ls_number_parameters 320
_refine_ls_number_reflns 4796
_refine_ls_number_restraints 0
_refine_ls_restrained_S_all 1.007
_refine_ls_R_factor_all 0.0361
_refine_ls_R_factor_gt 0.0351
_refine_ls_shift/su_max 0.000
_refine_ls_shift/su_mean 0.000
_refine_ls_structure_factor_coef Fsqd
_refine_ls_weighting_details 'w=1/[\s^2^(Fo^2^)+(0.0465P)^2^+0.9298P] where P=(Fo^2^+2Fc^2^)/3'
_refine_ls_weighting_scheme calc
_refine_ls_wR_factor_gt 0.0884
_refine_ls_wR_factor_ref 0.0892
_reflns_Friedel_coverage 0.000
_reflns_number_gt 4621
_reflns_number_total 4815
_reflns_threshold_expression 'I > 2\s(I)'
_cod_data_source_file c7nj04729k2.cif
_cod_data_source_block JMP_tr_tlenowy
_cod_depositor_comments
;
The following automatic conversions were performed:
data name '__diffrn_radiation_source' replaced with
'_diffrn_radiation_source'.

Automatic conversion script
Id: cif_correct_tags 4968 2017-02-21 14:55:21Z antanas 

 Adding full bibliography for 7057074--7057075.cif.
;
_cod_original_cell_volume 2448.4(2)
_cod_database_code 7057074
_shelx_space_group_comment
;
The symmetry employed for this shelxl refinement is uniquely defined
by the following loop, which should always be used as a source of
symmetry information in preference to the above space-group names.
They are only intended as comments.
;
_shelx_estimated_absorpt_t_min 0.898
_shelx_estimated_absorpt_t_max 0.922
_shelxl_version_number 2013-3

loop_
_space_group_symop_operation_xyz
'x, y, z'
'-x+1/2, y+1/2, -z+1/2'
'-x, -y, -z'
'x-1/2, -y-1/2, z-1/2'

loop_
_atom_site_label
_atom_site_type_symbol
_atom_site_fract_x
_atom_site_fract_y
_atom_site_fract_z
_atom_site_U_iso_or_equiv
_atom_site_adp_type
_atom_site_occupancy
_atom_site_site_symmetry_order
_atom_site_calc_flag
_atom_site_refinement_flags_posn
_atom_site_refinement_flags_adp
C1 C 0.15080(9) -0.11493(5) 0.20795(8) 0.0161(2) Uani 1 1 d . .
C2 C 0.08729(9) -0.12369(5) 0.30451(8) 0.0159(2) Uani 1 1 d . .
C3 C 0.12484(9) -0.08324(5) 0.39790(8) 0.0160(2) Uani 1 1 d . .
C4 C 0.22343(9) -0.03567(5) 0.39232(8) 0.0160(2) Uani 1 1 d . .
C5 C 0.29162(9) -0.02692(5) 0.29953(8) 0.0160(2) Uani 1 1 d . .
C6 C 0.25302(9) -0.06682(5) 0.20622(8) 0.0160(2) Uani 1 1 d . .
C7 C 0.13267(9) -0.14698(5) 0.09644(8) 0.0167(2) Uani 1 1 d . .
C8 C 0.22243(9) -0.11734(5) 0.03108(8) 0.0171(2) Uani 1 1 d . .
C9 C 0.30957(9) -0.06659(5) 0.09596(8) 0.0170(2) Uani 1 1 d . .
C10 C -0.02203(9) -0.17243(5) 0.33215(8) 0.0168(2) Uani 1 1 d . .
C11 C -0.03910(9) -0.15254(5) 0.45099(8) 0.0175(2) Uani 1 1 d . .
C12 C 0.04762(9) -0.10083(5) 0.48833(8) 0.0169(2) Uani 1 1 d . .
C13 C 0.36762(9) 0.04366(5) 0.43997(8) 0.0177(2) Uani 1 1 d . .
C14 C 0.38958(9) 0.02541(5) 0.33213(8) 0.0173(2) Uani 1 1 d . .
C15 C 0.04793(10) -0.19677(5) 0.04867(8) 0.0198(2) Uani 1 1 d . .
H15 H -0.0119 -0.2189 0.0916 0.024 Uiso 1 1 calc R U
C16 C 0.05159(10) -0.21381(5) -0.06214(8) 0.0210(2) Uani 1 1 d . .
H16 H -0.0071 -0.2472 -0.0944 0.025 Uiso 1 1 calc R U
C17 C 0.13920(10) -0.18301(5) -0.12637(8) 0.0207(2) Uani 1 1 d . .
H17 H 0.1398 -0.1948 -0.2020 0.025 Uiso 1 1 calc R U
C18 C 0.22621(10) -0.13463(5) -0.07895(8) 0.0197(2) Uani 1 1 d . .
H18 H 0.2876 -0.1137 -0.1216 0.024 Uiso 1 1 calc R U
C19 C -0.12710(10) -0.17843(5) 0.51974(8) 0.0203(2) Uani 1 1 d . .
H19 H -0.1868 -0.2133 0.4946 0.024 Uiso 1 1 calc R U
C20 C -0.12627(10) -0.15226(5) 0.62653(9) 0.0223(2) Uani 1 1 d . .
H20 H -0.1861 -0.1694 0.6744 0.027 Uiso 1 1 calc R U
C21 C -0.03882(10) -0.10130(5) 0.66360(8) 0.0220(2) Uani 1 1 d . .
H21 H -0.0393 -0.0843 0.7367 0.026 Uiso 1 1 calc R U
C22 C 0.04936(10) -0.07487(5) 0.59503(8) 0.0195(2) Uani 1 1 d . .
H22 H 0.1091 -0.0401 0.6203 0.023 Uiso 1 1 calc R U
C23 C 0.44025(10) 0.09120(5) 0.50351(9) 0.0208(2) Uani 1 1 d . .
H23 H 0.4206 0.1029 0.5758 0.025 Uiso 1 1 calc R U
C24 C 0.54345(10) 0.12093(5) 0.45595(9) 0.0221(2) Uani 1 1 d . .
H24 H 0.5964 0.1536 0.4966 0.027 Uiso 1 1 calc R U
C25 C 0.57039(10) 0.10346(5) 0.34940(9) 0.0220(2) Uani 1 1 d . .
H25 H 0.6421 0.1241 0.3191 0.026 Uiso 1 1 calc R U
C26 C 0.49459(10) 0.05650(5) 0.28659(8) 0.0202(2) Uani 1 1 d . .
H26 H 0.5136 0.0456 0.2138 0.024 Uiso 1 1 calc R U
C27 C 0.30407(10) 0.00498(5) 0.04004(8) 0.0203(2) Uani 1 1 d . .
H27A H 0.3635 0.0364 0.0840 0.024 Uiso 1 1 calc R U
H27B H 0.3360 0.0005 -0.0338 0.024 Uiso 1 1 calc R U
C28 C 0.17038(11) 0.03757(6) 0.02699(9) 0.0278(2) Uani 1 1 d . .
H28A H 0.1120 0.0086 -0.0207 0.042 Uiso 1 1 calc R U
H28B H 0.1759 0.0833 -0.0062 0.042 Uiso 1 1 calc R U
H28C H 0.1371 0.0418 0.0994 0.042 Uiso 1 1 calc R U
C29 C 0.45033(9) -0.09407(5) 0.10652(9) 0.0212(2) Uani 1 1 d . .
H29A H 0.4779 -0.1009 0.0316 0.025 Uiso 1 1 calc R U
H29B H 0.5073 -0.0586 0.1435 0.025 Uiso 1 1 calc R U
C30 C 0.46954(10) -0.16135(6) 0.17036(10) 0.0257(2) Uani 1 1 d . .
H30A H 0.4517 -0.1539 0.2471 0.039 Uiso 1 1 calc R U
H30B H 0.5589 -0.1770 0.1681 0.039 Uiso 1 1 calc R U
H30C H 0.4104 -0.1963 0.1369 0.039 Uiso 1 1 calc R U
C31 C -0.15086(9) -0.15933(5) 0.26095(8) 0.0197(2) Uani 1 1 d . .
H31A H -0.1406 -0.1735 0.1842 0.024 Uiso 1 1 calc R U
H31B H -0.2189 -0.1886 0.2887 0.024 Uiso 1 1 calc R U
C32 C -0.19559(10) -0.08450(6) 0.26063(9) 0.0222(2) Uani 1 1 d . .
H32A H -0.2074 -0.0701 0.3361 0.033 Uiso 1 1 calc R U
H32B H -0.2777 -0.0801 0.2149 0.033 Uiso 1 1 calc R U
H32C H -0.1304 -0.0552 0.2306 0.033 Uiso 1 1 calc R U
C33 C 0.01716(10) -0.24931(5) 0.32695(9) 0.0214(2) Uani 1 1 d . .
H33A H -0.0530 -0.2776 0.3533 0.026 Uiso 1 1 calc R U
H33B H 0.0250 -0.2617 0.2490 0.026 Uiso 1 1 calc R U
C34 C 0.14329(11) -0.26764(6) 0.39425(10) 0.0305(3) Uani 1 1 d . .
H34A H 0.2147 -0.2422 0.3658 0.046 Uiso 1 1 calc R U
H34B H 0.1591 -0.3172 0.3887 0.046 Uiso 1 1 calc R U
H34C H 0.1372 -0.2553 0.4716 0.046 Uiso 1 1 calc R U
O1 O 0.26645(6) 0.00728(3) 0.47791(5) 0.01756(16) Uani 1 1 d . .

loop_
_atom_site_aniso_label
_atom_site_aniso_U_11
_atom_site_aniso_U_22
_atom_site_aniso_U_33
_atom_site_aniso_U_23
_atom_site_aniso_U_13
_atom_site_aniso_U_12
C1 0.0157(4) 0.0151(4) 0.0172(5) 0.0003(4) 0.0002(3) -0.0001(4)
C2 0.0153(4) 0.0143(4) 0.0178(5) 0.0012(4) 0.0003(4) 0.0000(3)
C3 0.0161(4) 0.0155(4) 0.0162(5) 0.0016(3) 0.0007(3) 0.0021(4)
C4 0.0171(5) 0.0142(4) 0.0161(4) -0.0012(3) -0.0019(3) 0.0013(3)
C5 0.0153(4) 0.0141(4) 0.0184(5) 0.0021(4) 0.0000(4) 0.0001(3)
C6 0.0151(4) 0.0158(4) 0.0169(5) 0.0019(4) 0.0007(3) 0.0006(4)
C7 0.0170(5) 0.0163(5) 0.0167(5) 0.0008(4) 0.0012(3) 0.0015(4)
C8 0.0159(4) 0.0167(5) 0.0186(5) 0.0010(4) 0.0009(4) 0.0015(4)
C9 0.0164(5) 0.0179(5) 0.0169(5) 0.0009(4) 0.0025(4) -0.0014(4)
C10 0.0168(5) 0.0165(5) 0.0175(5) 0.0011(4) 0.0031(4) -0.0022(4)
C11 0.0177(5) 0.0166(5) 0.0182(5) 0.0025(4) 0.0017(4) 0.0026(4)
C12 0.0169(4) 0.0160(5) 0.0177(5) 0.0028(4) 0.0015(4) 0.0028(4)
C13 0.0157(4) 0.0148(4) 0.0222(5) 0.0020(4) -0.0009(4) 0.0012(4)
C14 0.0163(4) 0.0142(4) 0.0206(5) 0.0013(4) -0.0022(4) 0.0006(4)
C15 0.0193(5) 0.0200(5) 0.0203(5) -0.0008(4) 0.0027(4) -0.0021(4)
C16 0.0216(5) 0.0187(5) 0.0218(5) -0.0029(4) -0.0020(4) -0.0007(4)
C17 0.0244(5) 0.0207(5) 0.0166(5) -0.0014(4) 0.0001(4) 0.0047(4)
C18 0.0200(5) 0.0206(5) 0.0188(5) 0.0015(4) 0.0041(4) 0.0015(4)
C19 0.0198(5) 0.0191(5) 0.0223(5) 0.0042(4) 0.0039(4) 0.0003(4)
C20 0.0227(5) 0.0231(5) 0.0222(5) 0.0072(4) 0.0078(4) 0.0049(4)
C21 0.0264(5) 0.0234(5) 0.0167(5) 0.0022(4) 0.0035(4) 0.0081(4)
C22 0.0208(5) 0.0187(5) 0.0186(5) 0.0010(4) 0.0006(4) 0.0034(4)
C23 0.0214(5) 0.0169(5) 0.0233(5) -0.0024(4) -0.0031(4) 0.0019(4)
C24 0.0200(5) 0.0148(5) 0.0303(5) -0.0017(4) -0.0055(4) -0.0006(4)
C25 0.0179(5) 0.0177(5) 0.0297(5) 0.0036(4) -0.0009(4) -0.0024(4)
C26 0.0190(5) 0.0191(5) 0.0221(5) 0.0021(4) 0.0001(4) -0.0012(4)
C27 0.0230(5) 0.0197(5) 0.0185(5) 0.0026(4) 0.0027(4) -0.0038(4)
C28 0.0318(6) 0.0262(6) 0.0260(5) 0.0069(4) 0.0057(4) 0.0063(4)
C29 0.0161(5) 0.0228(5) 0.0249(5) -0.0018(4) 0.0034(4) -0.0015(4)
C30 0.0209(5) 0.0221(5) 0.0331(6) -0.0018(4) -0.0026(4) 0.0017(4)
C31 0.0173(5) 0.0222(5) 0.0196(5) -0.0009(4) 0.0012(4) -0.0043(4)
C32 0.0191(5) 0.0251(5) 0.0220(5) 0.0015(4) -0.0005(4) 0.0002(4)
C33 0.0246(5) 0.0163(5) 0.0240(5) 0.0001(4) 0.0058(4) -0.0026(4)
C34 0.0319(6) 0.0223(5) 0.0371(6) 0.0019(5) 0.0022(5) 0.0058(4)
O1 0.0180(3) 0.0163(3) 0.0181(3) -0.0013(3) 0.0000(3) -0.0017(3)

loop_
_atom_type_symbol
_atom_type_description
_atom_type_scat_dispersion_real
_atom_type_scat_dispersion_imag
_atom_type_scat_source
C C 0.0181 0.0091 'International Tables Vol C Tables 4.2.6.8 and 6.1.1.4'
H H 0.0000 0.0000 'International Tables Vol C Tables 4.2.6.8 and 6.1.1.4'
O O 0.0492 0.0322 'International Tables Vol C Tables 4.2.6.8 and 6.1.1.4'

loop_
_geom_angle_atom_site_label_1
_geom_angle_atom_site_label_2
_geom_angle_atom_site_label_3
_geom_angle
C2 C1 C6 119.99(9)
C2 C1 C7 132.82(9)
C6 C1 C7 107.18(8)
C3 C2 C1 119.36(9)
C3 C2 C10 108.82(8)
C1 C2 C10 131.82(9)
C4 C3 C2 118.98(9)
C4 C3 C12 130.67(9)
C2 C3 C12 110.35(8)
O1 C4 C3 123.88(9)
O1 C4 C5 112.64(8)
C3 C4 C5 123.47(9)
C4 C5 C6 117.33(9)
C4 C5 C14 104.77(8)
C6 C5 C14 137.90(9)
C5 C6 C1 120.80(9)
C5 C6 C9 127.69(9)
C1 C6 C9 111.50(8)
C15 C7 C8 118.24(9)
C15 C7 C1 133.71(9)
C8 C7 C1 108.05(8)
C18 C8 C7 121.84(9)
C18 C8 C9 126.57(9)
C7 C8 C9 111.59(8)
C8 C9 C6 101.54(8)
C8 C9 C27 111.04(8)
C6 C9 C27 113.05(8)
C8 C9 C29 109.54(8)
C6 C9 C29 111.32(8)
C27 C9 C29 110.06(8)
C11 C10 C2 101.72(8)
C11 C10 C31 108.77(8)
C2 C10 C31 113.18(8)
C11 C10 C33 109.66(8)
C2 C10 C33 112.46(8)
C31 C10 C33 110.62(8)
C19 C11 C12 120.26(9)
C19 C11 C10 128.35(9)
C12 C11 C10 111.39(8)
C22 C12 C11 121.19(9)
C22 C12 C3 131.09(9)
C11 C12 C3 107.72(8)
O1 C13 C23 123.19(9)
O1 C13 C14 112.21(8)
C23 C13 C14 124.58(9)
C13 C14 C26 117.39(9)
C13 C14 C5 105.19(8)
C26 C14 C5 137.34(9)
C16 C15 C7 119.74(9)
C16 C15 H15 120.1
C7 C15 H15 120.1
C17 C16 C15 121.34(9)
C17 C16 H16 119.3
C15 C16 H16 119.3
C16 C17 C18 119.40(9)
C16 C17 H17 120.3
C18 C17 H17 120.3
C8 C18 C17 119.40(9)
C8 C18 H18 120.3
C17 C18 H18 120.3
C11 C19 C20 118.75(10)
C11 C19 H19 120.6
C20 C19 H19 120.6
C21 C20 C19 120.72(9)
C21 C20 H20 119.6
C19 C20 H20 119.6
C20 C21 C22 120.88(10)
C20 C21 H21 119.6
C22 C21 H21 119.6
C21 C22 C12 118.19(10)
C21 C22 H22 120.9
C12 C22 H22 120.9
C13 C23 C24 116.50(10)
C13 C23 H23 121.7
C24 C23 H23 121.7
C23 C24 C25 120.94(9)
C23 C24 H24 119.5
C25 C24 H24 119.5
C26 C25 C24 121.44(10)
C26 C25 H25 119.3
C24 C25 H25 119.3
C25 C26 C14 119.13(10)
C25 C26 H26 120.4
C14 C26 H26 120.4
C28 C27 C9 114.66(8)
C28 C27 H27A 108.6
C9 C27 H27A 108.6
C28 C27 H27B 108.6
C9 C27 H27B 108.6
H27A C27 H27B 107.6
C27 C28 H28A 109.5
C27 C28 H28B 109.5
H28A C28 H28B 109.5
C27 C28 H28C 109.5
H28A C28 H28C 109.5
H28B C28 H28C 109.5
C30 C29 C9 114.61(8)
C30 C29 H29A 108.6
C9 C29 H29A 108.6
C30 C29 H29B 108.6
C9 C29 H29B 108.6
H29A C29 H29B 107.6
C29 C30 H30A 109.5
C29 C30 H30B 109.5
H30A C30 H30B 109.5
C29 C30 H30C 109.5
H30A C30 H30C 109.5
H30B C30 H30C 109.5
C32 C31 C10 113.92(8)
C32 C31 H31A 108.8
C10 C31 H31A 108.8
C32 C31 H31B 108.8
C10 C31 H31B 108.8
H31A C31 H31B 107.7
C31 C32 H32A 109.5
C31 C32 H32B 109.5
H32A C32 H32B 109.5
C31 C32 H32C 109.5
H32A C32 H32C 109.5
H32B C32 H32C 109.5
C34 C33 C10 114.78(9)
C34 C33 H33A 108.6
C10 C33 H33A 108.6
C34 C33 H33B 108.6
C10 C33 H33B 108.6
H33A C33 H33B 107.5
C33 C34 H34A 109.5
C33 C34 H34B 109.5
H34A C34 H34B 109.5
C33 C34 H34C 109.5
H34A C34 H34C 109.5
H34B C34 H34C 109.5
C4 O1 C13 105.15(7)

loop_
_geom_bond_atom_site_label_1
_geom_bond_atom_site_label_2
_geom_bond_distance
C1 C2 1.4099(13)
C1 C6 1.4162(13)
C1 C7 1.4911(13)
C2 C3 1.4088(13)
C2 C10 1.5391(13)
C3 C4 1.3856(14)
C3 C12 1.4607(13)
C4 O1 1.3783(11)
C4 C5 1.3975(14)
C5 C6 1.4043(13)
C5 C14 1.4677(13)
C6 C9 1.5140(13)
C7 C15 1.3991(14)
C7 C8 1.4031(13)
C8 C18 1.3860(14)
C8 C9 1.5124(13)
C9 C27 1.5472(13)
C9 C29 1.5510(13)
C10 C11 1.5243(13)
C10 C31 1.5491(13)
C10 C33 1.5508(13)
C11 C19 1.3887(14)
C11 C12 1.3978(14)
C12 C22 1.3931(14)
C13 O1 1.3804(12)
C13 C23 1.3843(14)
C13 C14 1.3993(14)
C14 C26 1.4042(14)
C15 C16 1.3939(14)
C15 H15 0.9500
C16 C17 1.3882(15)
C16 H16 0.9500
C17 C18 1.3930(15)
C17 H17 0.9500
C18 H18 0.9500
C19 C20 1.3962(15)
C19 H19 0.9500
C20 C21 1.3913(16)
C20 H20 0.9500
C21 C22 1.3924(14)
C21 H21 0.9500
C22 H22 0.9500
C23 C24 1.3895(15)
C23 H23 0.9500
C24 C25 1.3944(15)
C24 H24 0.9500
C25 C26 1.3890(14)
C25 H25 0.9500
C26 H26 0.9500
C27 C28 1.5216(15)
C27 H27A 0.9900
C27 H27B 0.9900
C28 H28A 0.9800
C28 H28B 0.9800
C28 H28C 0.9800
C29 C30 1.5249(15)
C29 H29A 0.9900
C29 H29B 0.9900
C30 H30A 0.9800
C30 H30B 0.9800
C30 H30C 0.9800
C31 C32 1.5261(15)
C31 H31A 0.9900
C31 H31B 0.9900
C32 H32A 0.9800
C32 H32B 0.9800
C32 H32C 0.9800
C33 C34 1.5239(15)
C33 H33A 0.9900
C33 H33B 0.9900
C34 H34A 0.9800
C34 H34B 0.9800
C34 H34C 0.9800

loop_
_geom_torsion_atom_site_label_1
_geom_torsion_atom_site_label_2
_geom_torsion_atom_site_label_3
_geom_torsion_atom_site_label_4
_geom_torsion
C6 C1 C2 C3 1.27(14)
C7 C1 C2 C3 -177.84(9)
C6 C1 C2 C10 -177.93(9)
C7 C1 C2 C10 2.97(18)
C1 C2 C3 C4 0.09(14)
C10 C2 C3 C4 179.45(8)
C1 C2 C3 C12 -179.65(8)
C10 C2 C3 C12 -0.28(11)
C2 C3 C4 O1 178.91(8)
C12 C3 C4 O1 -1.42(16)
C2 C3 C4 C5 -2.22(14)
C12 C3 C4 C5 177.45(9)
O1 C4 C5 C6 -178.17(8)
C3 C4 C5 C6 2.84(14)
O1 C4 C5 C14 1.82(10)
C3 C4 C5 C14 -177.17(9)
C4 C5 C6 C1 -1.37(14)
C14 C5 C6 C1 178.64(10)
C4 C5 C6 C9 179.37(9)
C14 C5 C6 C9 -0.62(19)
C2 C1 C6 C5 -0.61(14)
C7 C1 C6 C5 178.70(8)
C2 C1 C6 C9 178.76(8)
C7 C1 C6 C9 -1.92(11)
C2 C1 C7 C15 -0.46(19)
C6 C1 C7 C15 -179.65(10)
C2 C1 C7 C8 178.70(10)
C6 C1 C7 C8 -0.49(11)
C15 C7 C8 C18 1.92(14)
C1 C7 C8 C18 -177.39(9)
C15 C7 C8 C9 -177.96(8)
C1 C7 C8 C9 2.72(11)
C18 C8 C9 C6 176.46(9)
C7 C8 C9 C6 -3.66(10)
C18 C8 C9 C27 56.02(13)
C7 C8 C9 C27 -124.10(9)
C18 C8 C9 C29 -65.74(12)
C7 C8 C9 C29 114.14(9)
C5 C6 C9 C8 -177.34(9)
C1 C6 C9 C8 3.34(10)
C5 C6 C9 C27 -58.33(13)
C1 C6 C9 C27 122.35(9)
C5 C6 C9 C29 66.16(13)
C1 C6 C9 C29 -113.16(9)
C3 C2 C10 C11 0.57(10)
C1 C2 C10 C11 179.83(10)
C3 C2 C10 C31 117.08(9)
C1 C2 C10 C31 -63.66(13)
C3 C2 C10 C33 -116.65(9)
C1 C2 C10 C33 62.60(13)
C2 C10 C11 C19 178.46(9)
C31 C10 C11 C19 58.79(13)
C33 C10 C11 C19 -62.30(13)
C2 C10 C11 C12 -0.70(10)
C31 C10 C11 C12 -120.38(9)
C33 C10 C11 C12 118.54(9)
C19 C11 C12 C22 0.96(14)
C10 C11 C12 C22 -179.80(8)
C19 C11 C12 C3 -178.67(9)
C10 C11 C12 C3 0.57(11)
C4 C3 C12 C22 0.55(18)
C2 C3 C12 C22 -179.76(10)
C4 C3 C12 C11 -179.87(10)
C2 C3 C12 C11 -0.17(11)
O1 C13 C14 C26 -176.79(8)
C23 C13 C14 C26 1.53(15)
O1 C13 C14 C5 0.61(10)
C23 C13 C14 C5 178.94(9)
C4 C5 C14 C13 -1.41(10)
C6 C5 C14 C13 178.57(11)
C4 C5 C14 C26 175.18(11)
C6 C5 C14 C26 -4.8(2)
C8 C7 C15 C16 -2.17(14)
C1 C7 C15 C16 176.93(10)
C7 C15 C16 C17 0.91(15)
C15 C16 C17 C18 0.70(15)
C7 C8 C18 C17 -0.35(15)
C9 C8 C18 C17 179.52(9)
C16 C17 C18 C8 -0.97(15)
C12 C11 C19 C20 -0.55(14)
C10 C11 C19 C20 -179.64(9)
C11 C19 C20 C21 -0.13(15)
C19 C20 C21 C22 0.41(15)
C20 C21 C22 C12 -0.01(14)
C11 C12 C22 C21 -0.67(14)
C3 C12 C22 C21 178.87(10)
O1 C13 C23 C24 176.57(9)
C14 C13 C23 C24 -1.58(15)
C13 C23 C24 C25 0.41(15)
C23 C24 C25 C26 0.74(15)
C24 C25 C26 C14 -0.79(15)
C13 C14 C26 C25 -0.29(14)
C5 C14 C26 C25 -176.59(10)
C8 C9 C27 C28 59.47(11)
C6 C9 C27 C28 -53.89(12)
C29 C9 C27 C28 -179.06(9)
C8 C9 C29 C30 -63.17(11)
C6 C9 C29 C30 48.33(12)
C27 C9 C29 C30 174.48(8)
C11 C10 C31 C32 60.14(11)
C2 C10 C31 C32 -52.13(11)
C33 C10 C31 C32 -179.37(8)
C11 C10 C33 C34 -60.19(11)
C2 C10 C33 C34 52.21(12)
C31 C10 C33 C34 179.84(9)
C3 C4 O1 C13 177.52(9)
C5 C4 O1 C13 -1.46(10)
C23 C13 O1 C4 -177.89(9)
C14 C13 O1 C4 0.46(10)
